data_4067256
loop_
_publ_author_name
'Hayes, Cassandra E.'
'Leznoff, Daniel B.'

_publ_section_title
;
 Diamido-Ether Uranium(IV) Alkyl Complexes as Single-Component Ethylene
 Polymerization Catalysts
;
_journal_issue 4
_journal_name_full Organometallics
_journal_page_first 767
_journal_paper_doi 10.1021/om900546p
_journal_volume 29
_journal_year 2010
_chemical_absolute_configuration ad
_chemical_formula_moiety 'C38 H97 N4 O2 Si8 U2'
_chemical_formula_sum 'C38 H97 N4 O2 Si8 U2'
_chemical_formula_weight 1343
_chemical_name_systematic ?
_space_group_IT_number 4
_symmetry_cell_setting monoclinic
_symmetry_space_group_name_Hall 'P 2yb'
_symmetry_space_group_name_H-M 'P 1 21 1'
_atom_sites_solution_hydrogens geom
_atom_sites_solution_primary direct
_atom_sites_solution_secondary difmap
_cell_angle_alpha 90
_cell_angle_beta 117.865(6)
_cell_angle_gamma 90
_cell_formula_units_Z 2
_cell_length_a 11.254(6)
_cell_length_b 26.606(15)
_cell_length_c 11.419(6)
_cell_measurement_reflns_used 9981
_cell_measurement_temperature 150(2)
_cell_measurement_theta_max 27.79
_cell_measurement_theta_min 2.19
_cell_volume 3023(3)
_computing_cell_refinement 'Bruker SMART APEX II'
_computing_data_collection 'Bruker SMART APEX II'
_computing_data_reduction 'Bruker SMART APEX II'
_computing_molecular_graphics
;
ORTEP 3 
;
_computing_publication_material
;
CRYSTALS (Betteridge et al., 2003) 
;
_computing_structure_refinement
;
CRYSTALS (Betteridge et al., 2003) 
;
_computing_structure_solution
; 
 SIR92 (Altomare et al, 1994) 
;
_diffrn_ambient_temperature 293
_diffrn_measured_fraction_theta_full 0.996
_diffrn_measured_fraction_theta_max 0.944
_diffrn_measurement_device 'Bruker SMART'
_diffrn_measurement_device_type CCD
_diffrn_measurement_method \w
_diffrn_radiation_monochromator graphite
_diffrn_radiation_type 'Mo K\a'
_diffrn_radiation_wavelength 0.71073
_diffrn_reflns_av_R_equivalents 0.061
_diffrn_reflns_limit_h_max 14
_diffrn_reflns_limit_h_min -15
_diffrn_reflns_limit_k_max 34
_diffrn_reflns_limit_k_min -34
_diffrn_reflns_limit_l_max 14
_diffrn_reflns_limit_l_min -15
_diffrn_reflns_number 34954
_diffrn_reflns_theta_full 27.071
_diffrn_reflns_theta_max 28.495
_diffrn_reflns_theta_min 2.017
_exptl_absorpt_coefficient_mu 5.540
_exptl_absorpt_correction_T_max 0.7457
_exptl_absorpt_correction_T_min 0.4031
_exptl_absorpt_correction_type multi-scan
_exptl_crystal_colour orange
_exptl_crystal_density_diffrn 1.475
_exptl_crystal_description 'triangular plate'
_exptl_crystal_F_000 1330.923
_exptl_crystal_size_max 0.65
_exptl_crystal_size_mid 0.45
_exptl_crystal_size_min 0.13
_refine_diff_density_max 2.36
_refine_diff_density_min -1.27
_refine_ls_abs_structure_details 'Flack (1983), 6654 Friedel-pairs'
_refine_ls_abs_structure_Flack 0.305(9)
_refine_ls_extinction_method None
_refine_ls_goodness_of_fit_ref 1.1596
_refine_ls_hydrogen_treatment constr
_refine_ls_matrix_type full
_refine_ls_number_parameters 462
_refine_ls_number_reflns 10936
_refine_ls_number_restraints 73
_refine_ls_R_factor_all 0.0657
_refine_ls_R_factor_gt 0.0489
_refine_ls_shift/su_max 0.024509
_refine_ls_structure_factor_coef F
_refine_ls_weighting_details
;
 Method= Modified Sheldrick 
 w=1/[\s^2^(F^2^) + ( 0.02P)^2^] 
 ,where P=(max(Fo^2^,0) + 2Fc^2^)/3 
;
_refine_ls_weighting_scheme calc
_refine_ls_wR_factor_all 0.0666
_refine_ls_wR_factor_gt 0.0556
_refine_ls_wR_factor_ref 0.0548
_reflns_limit_h_max 13
_reflns_limit_h_min -15
_reflns_limit_k_max 34
_reflns_limit_k_min -34
_reflns_limit_l_max 15
_reflns_limit_l_min 0
_reflns_number_gt 11405
_reflns_number_total 14034
_reflns_threshold_expression I>2.0\s(I)
_oxford_diffrn_Wilson_B_factor 2.95
_oxford_diffrn_Wilson_scale 310.22
_oxford_refine_ls_r_factor_ref 0.0469
_oxford_refine_ls_scale 0.06754(8)
_oxford_reflns_number_all 14034
_oxford_reflns_threshold_expression_ref I>2.5\s(I)
_cod_data_source_file om900546p_si_002.cif
_cod_data_source_block '[tBuNON]U[CH(SiMe3)2]2'
_cod_depositor_comments
;
The following automatic conversions were performed:

'_symmetry_cell_setting' value 'Monoclinic' changed to 'monoclinic'
according to /home/saulius/struct/CIF-dictionaries/cif_core.dic
dictionary named 'cif_core.dic' version 2.4.1 from 2010-06-29.

Automatic conversion script
Id: cif_fix_values 1715 2011-07-08 13:25:40Z adriana 
;
_cod_original_sg_symbol_H-M 'P 1 21 1 '
_cod_database_code 4067256

loop_
_symmetry_equiv_pos_as_xyz
x,y,z
-x,y+1/2,-z

loop_
_atom_site_label
_atom_site_type_symbol
_atom_site_fract_x
_atom_site_fract_y
_atom_site_fract_z
_atom_site_U_iso_or_equiv
_atom_site_occupancy
_atom_site_adp_type
_atom_site_refinement_flags_posn
_atom_site_refinement_flags_occupancy
U1 U -0.02290(3) -0.37153(8) -0.23751(3) 0.0353 1.0000 Uani . .
U2 U -0.00231(3) -0.22533(8) -0.29284(3) 0.0378 1.0000 Uani . .
Si1 Si -0.3049(3) -0.35375(15) -0.4898(3) 0.0551 1.0000 Uani . .
Si2 Si -0.3046(4) -0.47427(17) -0.4243(5) 0.0885 1.0000 Uani D .
Si3 Si 0.2634(4) -0.24077(17) -0.0252(3) 0.0722 1.0000 Uani . .
Si4 Si 0.2566(5) -0.12039(19) -0.0692(6) 0.1142 1.0000 Uani D .
Si11 Si 0.2423(4) -0.43859(18) -0.1427(5) 0.0782 1.0000 Uani . .
Si12 Si 0.1077(4) -0.42150(19) 0.0507(4) 0.0750 1.0000 Uani . .
Si21 Si -0.0903(4) -0.18255(19) -0.5841(4) 0.0666 1.0000 Uani . .
Si22 Si -0.2579(4) -0.15196(18) -0.4283(5) 0.0719 1.0000 Uani . .
O11 O 0.1755(8) -0.4203(4) -0.0503(9) 0.0685 1.0000 Uani . .
O21 O -0.1748(9) -0.1777(4) -0.5012(9) 0.0689 1.0000 Uani . .
N11 N 0.1222(9) -0.4135(4) -0.2875(8) 0.0634 1.0000 Uani D .
N12 N -0.0354(10) -0.3897(4) -0.0513(9) 0.0556 1.0000 Uani . .
N21 N 0.0463(7) -0.2116(3) -0.4631(8) 0.0470 1.0000 Uani D .
N22 N -0.1680(9) -0.1806(3) -0.2788(10) 0.0521 1.0000 Uani . .
C1 C -0.1695(9) -0.3020(5) -0.4032(11) 0.0378 1.0000 Uani . .
C2 C 0.1401(9) -0.2943(5) -0.1242(10) 0.0407 1.0000 Uani . .
C3 C -0.2232(10) -0.4138(3) -0.4027(10) 0.0518 1.0000 Uani D .
C4 C 0.1985(12) -0.1839(3) -0.1291(12) 0.0638 1.0000 Uani D .
C5 C -0.3506(16) -0.3543(6) -0.6730(13) 0.0880 1.0000 Uani . .
C6 C -0.4590(12) -0.3361(6) -0.4786(15) 0.0798 1.0000 Uani . .
C10 C 0.276(2) -0.2391(7) 0.1426(13) 0.1419 1.0000 Uani . .
C11 C 0.4332(15) -0.2580(7) -0.0026(18) 0.1272 1.0000 Uani . .
C12 C 0.258(4) -0.1079(9) 0.091(2) 0.139(7) 0.50(3) Uiso D P
C13 C 0.4302(17) -0.1098(9) -0.045(4) 0.139(7) 0.50(3) Uiso D P
C14 C 0.147(3) -0.0725(6) -0.190(2) 0.139(7) 0.50(3) Uiso D P
C17 C -0.354(3) -0.5007(7) -0.5924(14) 0.108(5) 0.55(2) Uiso D P
C18 C -0.4549(18) -0.4727(7) -0.400(3) 0.108(5) 0.55(2) Uiso D P
C19 C -0.1845(18) -0.5211(6) -0.304(2) 0.108(5) 0.55(2) Uiso D P
C22 C 0.191(3) -0.1008(8) 0.049(3) 0.139(7) 0.50(3) Uiso D P
C23 C 0.4408(10) -0.1155(8) 0.023(3) 0.139(7) 0.50(3) Uiso D P
C24 C 0.191(3) -0.0740(6) -0.2055(17) 0.139(7) 0.50(3) Uiso D P
C27 C -0.430(3) -0.4864(8) -0.5983(12) 0.108(5) 0.45(2) Uiso D P
C28 C -0.399(3) -0.4772(8) -0.325(3) 0.108(5) 0.45(2) Uiso D P
C29 C -0.1832(18) -0.5267(5) -0.366(3) 0.108(5) 0.45(2) Uiso D P
C100 C 0.1208(9) -0.4179(4) -0.4205(11) 0.0857 1.0000 Uani D .
C101 C 0.099(3) -0.4738(5) -0.463(2) 0.097(4) 0.49(2) Uiso D P
C102 C 0.2592(16) -0.3986(11) -0.4024(19) 0.097(4) 0.49(2) Uiso D P
C103 C 0.006(2) -0.3845(10) -0.5220(15) 0.097(4) 0.49(2) Uiso D P
C104 C 0.4115(14) -0.4114(9) -0.081(2) 0.1443 1.0000 Uani . .
C105 C 0.262(2) -0.5082(8) -0.139(2) 0.1529 1.0000 Uani . .
C106 C 0.087(2) -0.4886(7) 0.092(2) 0.1403 1.0000 Uani . .
C107 C 0.2304(18) -0.3884(9) 0.2065(13) 0.1319 1.0000 Uani . .
C108 C -0.195(2) -0.4201(11) 0.026(3) 0.2204 1.0000 Uani . .
C109 C -0.1351(16) -0.3745(7) -0.0087(13) 0.0773 1.0000 Uani . .
C110 C -0.082(2) -0.3398(10) 0.1043(18) 0.1756 1.0000 Uani . .
C111 C -0.2550(16) -0.3509(7) -0.1255(17) 0.0929 1.0000 Uani . .
C112 C -0.2002(19) -0.1802(7) -0.1679(19) 0.0911 1.0000 Uani . .
C113 C -0.092(2) -0.2057(7) -0.0574(19) 0.1162 1.0000 Uani . .
C114 C -0.3374(18) -0.2052(8) -0.200(2) 0.1337 1.0000 Uani . .
C115 C -0.194(2) -0.1268(7) -0.119(2) 0.1379 1.0000 Uani . .
C116 C -0.4404(15) -0.1702(8) -0.536(2) 0.1354 1.0000 Uani . .
C117 C -0.2474(17) -0.0833(6) -0.4279(19) 0.1030 1.0000 Uani . .
C118 C -0.1986(16) -0.2210(9) -0.7345(13) 0.1116 1.0000 Uani . .
C119 C -0.068(2) -0.1210(8) -0.645(2) 0.1535 1.0000 Uani . .
C120 C 0.1678(10) -0.2236(4) -0.4783(8) 0.0782 1.0000 Uani D .
C121 C 0.2586(18) -0.1751(6) -0.438(3) 0.075(3) 0.47(2) Uiso D P
C122 C 0.1294(18) -0.2388(10) -0.6212(13) 0.075(3) 0.47(2) Uiso D P
C123 C 0.2472(19) -0.2668(8) -0.379(2) 0.075(3) 0.47(2) Uiso D P
C201 C 0.045(3) -0.4678(7) -0.487(2) 0.097(4) 0.51(2) Uiso D P
C202 C 0.2672(13) -0.4199(11) -0.3974(18) 0.097(4) 0.51(2) Uiso D P
C203 C 0.044(3) -0.3722(7) -0.5072(17) 0.097(4) 0.51(2) Uiso D P
C221 C 0.2245(19) -0.1746(5) -0.505(2) 0.075(3) 0.53(2) Uiso D P
C222 C 0.1245(18) -0.2609(8) -0.5986(17) 0.075(3) 0.53(2) Uiso D P
C223 C 0.2731(14) -0.2500(8) -0.3501(15) 0.075(3) 0.53(2) Uiso D P
H11 H -0.1498 -0.2914 -0.4717 0.11(2) 1.0000 Uiso R .
H12 H -0.2197 -0.2767 -0.3873 0.11(2) 1.0000 Uiso R .
H21 H 0.1943 -0.3156 -0.1463 0.11(2) 1.0000 Uiso R .
H22 H 0.1236 -0.3100 -0.0585 0.11(2) 1.0000 Uiso R .
H31 H -0.2613 -0.4067 -0.3460 0.12(2) 0.5000 Uiso R .
H32 H -0.1858 -0.4213 -0.4602 0.12(2) 0.5000 Uiso R .
H41 H 0.1475 -0.1799 -0.0828 0.14(2) 0.5000 Uiso R .
H42 H 0.2494 -0.1874 -0.1755 0.0720 0.5000 Uiso R .
H51 H -0.3911 -0.3232 -0.7120 0.120(8) 1.0000 Uiso R .
H52 H -0.4129 -0.3808 -0.7146 0.120(8) 1.0000 Uiso R .
H53 H -0.2731 -0.3595 -0.6843 0.120(8) 1.0000 Uiso R .
H61 H -0.5249 -0.3615 -0.5200 0.101(8) 1.0000 Uiso R .
H62 H -0.4387 -0.3333 -0.3882 0.101(8) 1.0000 Uiso R .
H63 H -0.4925 -0.3049 -0.5221 0.101(8) 1.0000 Uiso R .
H101 H 0.3356 -0.2131 0.1936 0.147(8) 1.0000 Uiso R .
H102 H 0.3092 -0.2705 0.1848 0.147(8) 1.0000 Uiso R .
H103 H 0.1896 -0.2332 0.1351 0.147(8) 1.0000 Uiso R .
H111 H 0.4645 -0.2872 0.0513 0.129(8) 1.0000 Uiso R .
H112 H 0.4287 -0.2645 -0.0864 0.129(8) 1.0000 Uiso R .
H113 H 0.4933 -0.2309 0.0390 0.129(8) 1.0000 Uiso R .
H121 H 0.2872 -0.0746 0.1199 0.157(8) 0.52(3) Uiso R P
H122 H 0.3168 -0.1310 0.1557 0.157(8) 0.52(3) Uiso R P
H123 H 0.1694 -0.1123 0.0796 0.157(8) 0.52(3) Uiso R P
H131 H 0.4574 -0.0765 -0.0136 0.157(8) 0.52(3) Uiso R P
H132 H 0.4897 -0.1331 0.0188 0.157(8) 0.52(3) Uiso R P
H133 H 0.4321 -0.1144 -0.1262 0.157(8) 0.52(3) Uiso R P
H141 H 0.1772 -0.0396 -0.1574 0.157(8) 0.52(3) Uiso R P
H142 H 0.1500 -0.0772 -0.2710 0.157(8) 0.52(3) Uiso R P
H143 H 0.0575 -0.0768 -0.2041 0.157(8) 0.52(3) Uiso R P
H171 H -0.3968 -0.5324 -0.6034 0.141(8) 0.48(2) Uiso R P
H172 H -0.2736 -0.5048 -0.5998 0.141(8) 0.48(2) Uiso R P
H173 H -0.4123 -0.4782 -0.6588 0.141(8) 0.48(2) Uiso R P
H181 H -0.4933 -0.5053 -0.4132 0.141(8) 0.48(2) Uiso R P
H182 H -0.5179 -0.4502 -0.4631 0.141(8) 0.48(2) Uiso R P
H183 H -0.4322 -0.4614 -0.3132 0.141(8) 0.48(2) Uiso R P
H191 H -0.2277 -0.5527 -0.3162 0.141(8) 0.48(2) Uiso R P
H192 H -0.1079 -0.5245 -0.3180 0.141(8) 0.48(2) Uiso R P
H193 H -0.1573 -0.5094 -0.2168 0.141(8) 0.48(2) Uiso R P
H221 H 0.2200 -0.0676 0.0793 0.157(8) 0.50(3) Uiso R P
H222 H 0.2261 -0.1234 0.1215 0.157(8) 0.50(3) Uiso R P
H223 H 0.0955 -0.1021 0.0061 0.157(8) 0.50(3) Uiso R P
H231 H 0.4661 -0.0819 0.0526 0.157(8) 0.50(3) Uiso R P
H232 H 0.4746 -0.1242 -0.0366 0.157(8) 0.50(3) Uiso R P
H233 H 0.4771 -0.1376 0.0968 0.157(8) 0.50(3) Uiso R P
H241 H 0.2208 -0.0411 -0.1728 0.157(8) 0.50(3) Uiso R P
H242 H 0.2205 -0.0825 -0.2686 0.157(8) 0.50(3) Uiso R P
H243 H 0.0957 -0.0752 -0.2465 0.157(8) 0.50(3) Uiso R P
H271 H -0.4712 -0.5183 -0.6066 0.141(8) 0.45(2) Uiso R P
H272 H -0.3802 -0.4864 -0.6464 0.141(8) 0.45(2) Uiso R P
H273 H -0.4971 -0.4611 -0.6325 0.141(8) 0.45(2) Uiso R P
H281 H -0.4414 -0.5092 -0.3380 0.141(8) 0.45(2) Uiso R P
H282 H -0.3415 -0.4723 -0.2329 0.141(8) 0.45(2) Uiso R P
H283 H -0.4659 -0.4517 -0.3566 0.141(8) 0.45(2) Uiso R P
H291 H -0.2285 -0.5580 -0.3785 0.141(8) 0.45(2) Uiso R P
H292 H -0.1311 -0.5269 -0.4113 0.141(8) 0.45(2) Uiso R P
H293 H -0.1260 -0.5217 -0.2737 0.141(8) 0.45(2) Uiso R P
H1011 H 0.0335 -0.4608 -0.5454 0.120(8) 0.64(2) Uiso R P
H1012 H 0.0702 -0.5053 -0.4468 0.120(8) 0.64(2) Uiso R P
H1013 H 0.1819 -0.4781 -0.4659 0.120(8) 0.64(2) Uiso R P
H1021 H 0.2614 -0.4000 -0.4845 0.120(8) 0.64(2) Uiso R P
H1022 H 0.3259 -0.4204 -0.3405 0.120(8) 0.64(2) Uiso R P
H1023 H 0.2765 -0.3651 -0.3695 0.120(8) 0.64(2) Uiso R P
H1031 H 0.0029 -0.3861 -0.6063 0.120(8) 0.64(2) Uiso R P
H1032 H -0.0792 -0.3944 -0.5302 0.120(8) 0.64(2) Uiso R P
H1033 H 0.0250 -0.3511 -0.4892 0.120(8) 0.64(2) Uiso R P
H1041 H 0.4730 -0.4272 -0.0007 0.162(8) 1.0000 Uiso R .
H1042 H 0.4411 -0.4158 -0.1456 0.162(8) 1.0000 Uiso R .
H1043 H 0.4068 -0.3766 -0.0655 0.162(8) 1.0000 Uiso R .
H1051 H 0.3308 -0.5181 -0.0551 0.154(8) 1.0000 Uiso R .
H1052 H 0.2837 -0.5188 -0.2063 0.154(8) 1.0000 Uiso R .
H1053 H 0.1791 -0.5232 -0.1542 0.154(8) 1.0000 Uiso R .
H1061 H 0.0475 -0.4870 0.1501 0.175(8) 1.0000 Uiso R .
H1062 H 0.1726 -0.5039 0.1368 0.175(8) 1.0000 Uiso R .
H1063 H 0.0304 -0.5079 0.0163 0.175(8) 1.0000 Uiso R .
H1071 H 0.3064 -0.4092 0.2549 0.158(8) 1.0000 Uiso R .
H1072 H 0.1886 -0.3807 0.2598 0.158(8) 1.0000 Uiso R .
H1073 H 0.2582 -0.3582 0.1823 0.158(8) 1.0000 Uiso R .
H1081 H -0.2601 -0.4102 0.0519 0.260(8) 1.0000 Uiso R .
H1082 H -0.2351 -0.4421 -0.0482 0.260(8) 1.0000 Uiso R .
H1083 H -0.1231 -0.4369 0.0972 0.260(8) 1.0000 Uiso R .
H1101 H -0.1524 -0.3304 0.1242 0.169(8) 1.0000 Uiso R .
H1102 H -0.0125 -0.3559 0.1791 0.169(8) 1.0000 Uiso R .
H1103 H -0.0479 -0.3107 0.0826 0.169(8) 1.0000 Uiso R .
H1111 H -0.3196 -0.3399 -0.0996 0.124(8) 1.0000 Uiso R .
H1112 H -0.2942 -0.3755 -0.1932 0.124(8) 1.0000 Uiso R .
H1113 H -0.2260 -0.3231 -0.1578 0.124(8) 1.0000 Uiso R .
H1131 H -0.1099 -0.2068 0.0163 0.151(8) 1.0000 Uiso R .
H1132 H -0.0826 -0.2389 -0.0820 0.151(8) 1.0000 Uiso R .
H1133 H -0.0121 -0.1873 -0.0341 0.151(8) 1.0000 Uiso R .
H1141 H -0.3554 -0.2058 -0.1265 0.186(8) 1.0000 Uiso R .
H1142 H -0.3422 -0.2384 -0.2324 0.186(8) 1.0000 Uiso R .
H1143 H -0.4020 -0.1847 -0.2680 0.186(8) 1.0000 Uiso R .
H1151 H -0.2134 -0.1249 -0.0462 0.175(8) 1.0000 Uiso R .
H1152 H -0.2610 -0.1089 -0.1920 0.175(8) 1.0000 Uiso R .
H1153 H -0.1086 -0.1125 -0.0944 0.175(8) 1.0000 Uiso R .
H1161 H -0.4776 -0.1516 -0.6162 0.154(8) 1.0000 Uiso R .
H1162 H -0.4467 -0.2051 -0.5550 0.154(8) 1.0000 Uiso R .
H1163 H -0.4886 -0.1628 -0.4883 0.154(8) 1.0000 Uiso R .
H1171 H -0.3003 -0.0703 -0.5145 0.145(8) 1.0000 Uiso R .
H1172 H -0.1562 -0.0738 -0.3969 0.145(8) 1.0000 Uiso R .
H1173 H -0.2790 -0.0701 -0.3701 0.145(8) 1.0000 Uiso R .
H1181 H -0.2712 -0.2010 -0.7953 0.138(8) 1.0000 Uiso R .
H1182 H -0.1467 -0.2323 -0.7753 0.138(8) 1.0000 Uiso R .
H1183 H -0.2330 -0.2492 -0.7090 0.138(8) 1.0000 Uiso R .
H1191 H -0.0181 -0.1260 -0.6922 0.194(8) 1.0000 Uiso R .
H1192 H -0.1514 -0.1056 -0.7013 0.194(8) 1.0000 Uiso R .
H1193 H -0.0181 -0.0998 -0.5707 0.194(8) 1.0000 Uiso R .
H1211 H 0.3384 -0.1804 -0.4450 0.098(8) 0.53(2) Uiso R P
H1212 H 0.2090 -0.1482 -0.4945 0.098(8) 0.53(2) Uiso R P
H1213 H 0.2813 -0.1668 -0.3489 0.098(8) 0.53(2) Uiso R P
H1221 H 0.2083 -0.2460 -0.6287 0.098(8) 0.53(2) Uiso R P
H1222 H 0.0733 -0.2677 -0.6455 0.098(8) 0.53(2) Uiso R P
H1223 H 0.0825 -0.2117 -0.6783 0.098(8) 0.53(2) Uiso R P
H1231 H 0.3258 -0.2746 -0.3864 0.098(8) 0.53(2) Uiso R P
H1232 H 0.1915 -0.2957 -0.3998 0.098(8) 0.53(2) Uiso R P
H1233 H 0.2718 -0.2563 -0.2911 0.098(8) 0.53(2) Uiso R P
H2011 H -0.0197 -0.4490 -0.5590 0.120(8) 0.51(2) Uiso R P
H2012 H 0.0047 -0.4974 -0.4752 0.120(8) 0.51(2) Uiso R P
H2013 H 0.1170 -0.4767 -0.5045 0.120(8) 0.51(2) Uiso R P
H2021 H 0.2674 -0.4219 -0.4804 0.120(8) 0.51(2) Uiso R P
H2022 H 0.3070 -0.4494 -0.3474 0.120(8) 0.51(2) Uiso R P
H2023 H 0.3170 -0.3913 -0.3502 0.120(8) 0.51(2) Uiso R P
H2031 H 0.0409 -0.3733 -0.5916 0.120(8) 0.51(2) Uiso R P
H2032 H -0.0452 -0.3702 -0.5182 0.120(8) 0.51(2) Uiso R P
H2033 H 0.0934 -0.3436 -0.4598 0.120(8) 0.51(2) Uiso R P
H2211 H 0.3029 -0.1811 -0.5144 0.098(8) 0.53(2) Uiso R P
H2212 H 0.1584 -0.1592 -0.5839 0.098(8) 0.53(2) Uiso R P
H2213 H 0.2464 -0.1529 -0.4322 0.098(8) 0.53(2) Uiso R P
H2221 H 0.2013 -0.2687 -0.6093 0.098(8) 0.53(2) Uiso R P
H2222 H 0.0890 -0.2909 -0.5822 0.098(8) 0.53(2) Uiso R P
H2223 H 0.0583 -0.2454 -0.6770 0.098(8) 0.53(2) Uiso R P
H2231 H 0.3523 -0.2576 -0.3567 0.098(8) 0.53(2) Uiso R P
H2232 H 0.2359 -0.2802 -0.3368 0.098(8) 0.53(2) Uiso R P
H2233 H 0.2948 -0.2280 -0.2774 0.098(8) 0.53(2) Uiso R P

loop_
_atom_site_aniso_label
_atom_site_aniso_U_11
_atom_site_aniso_U_22
_atom_site_aniso_U_33
_atom_site_aniso_U_23
_atom_site_aniso_U_13
_atom_site_aniso_U_12
U1 0.03198(16) 0.0431(2) 0.03084(15) -0.00062(17) 0.01457(13) -0.00006(17)
U2 0.03756(18) 0.0441(2) 0.03487(17) -0.00040(17) 0.01953(15) -0.00188(17)
Si1 0.0467(17) 0.057(2) 0.0448(17) -0.0013(14) 0.0077(14) -0.0074(14)
Si2 0.062(2) 0.056(3) 0.128(4) -0.025(3) 0.028(3) -0.0130(19)
Si3 0.069(2) 0.072(3) 0.0436(18) -0.0029(16) -0.0003(17) -0.0295(19)
Si4 0.098(4) 0.063(3) 0.134(5) -0.037(3) 0.015(3) -0.022(3)
Si11 0.0420(19) 0.067(3) 0.112(3) -0.009(2) 0.025(2) 0.0131(18)
Si12 0.076(3) 0.081(3) 0.051(2) 0.0258(19) 0.0146(19) -0.011(2)
Si21 0.058(2) 0.090(3) 0.055(2) 0.0241(19) 0.0292(17) -0.0052(19)
Si22 0.049(2) 0.066(3) 0.111(3) 0.016(2) 0.046(2) 0.0106(17)
O11 0.048(5) 0.077(7) 0.064(6) 0.018(5) 0.012(4) 0.013(4)
O21 0.062(5) 0.081(7) 0.077(6) 0.022(5) 0.043(5) 0.018(5)
N11 0.042(5) 0.089(9) 0.072(7) -0.014(6) 0.037(5) -0.001(5)
N12 0.046(5) 0.070(8) 0.047(5) -0.010(5) 0.019(4) -0.018(5)
N21 0.047(5) 0.038(6) 0.066(6) 0.001(4) 0.035(5) -0.003(4)
N22 0.056(6) 0.029(5) 0.079(7) -0.008(5) 0.038(5) 0.005(4)
C1 0.028(5) 0.042(7) 0.041(6) -0.007(5) 0.014(4) -0.009(5)
C2 0.043(6) 0.041(7) 0.025(5) -0.002(4) 0.005(5) -0.014(5)
C3 0.046(6) 0.062(9) 0.041(6) -0.002(6) 0.016(5) -0.004(6)
C4 0.061(8) 0.063(10) 0.062(8) -0.010(7) 0.024(7) -0.022(7)
C5 0.100(11) 0.098(14) 0.058(8) -0.002(7) 0.030(8) -0.013(9)
C6 0.039(7) 0.107(13) 0.071(9) 0.005(8) 0.007(6) -0.001(7)
C10 0.25(3) 0.085(15) 0.039(8) -0.003(7) 0.025(11) -0.061(14)
C11 0.082(12) 0.094(14) 0.109(14) 0.021(11) -0.036(11) -0.014(9)
C100 0.091(11) 0.091(13) 0.113(13) -0.014(10) 0.079(11) 0.008(9)
C104 0.042(9) 0.22(3) 0.16(2) -0.069(18) 0.036(11) -0.001(11)
C105 0.128(18) 0.124(19) 0.15(2) 0.002(16) 0.015(15) 0.056(14)
C106 0.139(18) 0.087(14) 0.18(2) 0.071(15) 0.067(17) 0.001(12)
C107 0.103(13) 0.23(3) 0.032(7) 0.006(11) 0.008(8) -0.030(15)
C108 0.18(2) 0.26(3) 0.34(4) 0.17(3) 0.22(3) 0.05(2)
C109 0.109(11) 0.080(10) 0.073(8) 0.009(9) 0.068(8) 0.004(10)
C110 0.18(2) 0.25(3) 0.072(12) -0.038(15) 0.038(13) 0.13(2)
C111 0.094(11) 0.109(14) 0.111(13) 0.003(10) 0.077(11) 0.002(9)
C112 0.116(13) 0.088(13) 0.123(14) 0.000(10) 0.101(13) 0.012(10)
C113 0.21(2) 0.074(13) 0.144(18) -0.011(11) 0.155(19) -0.008(14)
C114 0.123(15) 0.16(2) 0.19(2) 0.015(16) 0.133(17) 0.002(13)
C115 0.21(2) 0.101(16) 0.16(2) -0.046(14) 0.13(2) -0.001(15)
C116 0.057(10) 0.16(2) 0.19(2) -0.020(17) 0.054(13) -0.006(11)
C117 0.120(14) 0.050(10) 0.159(17) 0.032(10) 0.081(13) 0.025(9)
C118 0.094(11) 0.183(19) 0.045(7) 0.013(12) 0.022(7) -0.017(14)
C119 0.16(2) 0.129(19) 0.15(2) 0.098(17) 0.055(16) 0.010(15)
C120 0.086(9) 0.101(12) 0.082(8) -0.010(10) 0.068(8) -0.028(10)

loop_
_atom_type_symbol
_atom_type_scat_dispersion_real
_atom_type_scat_dispersion_imag
_atom_type_scat_Cromer_Mann_a1
_atom_type_scat_Cromer_Mann_b1
_atom_type_scat_Cromer_Mann_a2
_atom_type_scat_Cromer_Mann_b2
_atom_type_scat_Cromer_Mann_a3
_atom_type_scat_Cromer_Mann_b3
_atom_type_scat_Cromer_Mann_a4
_atom_type_scat_Cromer_Mann_b4
_atom_type_scat_Cromer_Mann_c
_atom_type_scat_source
C 0.0033 0.0016 2.3100 20.8439 1.0200 10.2075 1.5886 0.5687 0.8650 51.6512 0.2156 'International Tables Vol C 4.2.6.8 and 6.1.1.4'
H 0.0000 0.0000 0.4930 10.5109 0.3229 26.1257 0.1402 3.1424 0.0408 57.7998 0.0030 'International Tables Vol C 4.2.6.8 and 6.1.1.4'
N 0.0061 0.0033 12.2126 0.0057 3.1322 9.8933 2.0125 28.9975 1.1663 0.5826 -11.5290 'International Tables Vol C 4.2.6.8 and 6.1.1.4'
O 0.0106 0.0060 3.0485 13.2771 2.2868 5.7011 1.5463 0.3239 0.8670 32.9089 0.2508 'International Tables Vol C 4.2.6.8 and 6.1.1.4'
Si 0.0817 0.0704 6.2915 2.4386 3.0353 32.3337 1.9891 0.6785 1.5410 81.6937 1.1407 'International Tables Vol C 4.2.6.8 and 6.1.1.4'
U -9.6767 9.6646 36.0228 0.5293 23.4128 3.3253 14.9491 16.0927 4.1880 100.6130 13.3966 'International Tables Vol C 4.2.6.8 and 6.1.1.4'

loop_
_geom_angle_atom_site_label_1
_geom_angle_atom_site_label_2
_geom_angle_atom_site_label_3
_geom_angle
_geom_angle_publ_flag
O11 U1 N11 61.2(3) yes
O11 U1 N12 61.7(3) yes
N11 U1 N12 120.3(4) yes
O11 U1 C1 163.4(3) yes
N11 U1 C1 117.0(4) yes
N12 U1 C1 122.7(4) yes
O11 U1 C2 81.6(3) yes
N11 U1 C2 95.2(4) yes
N12 U1 C2 92.3(4) yes
C1 U1 C2 82.1(4) yes
O11 U1 C3 122.3(4) yes
N11 U1 C3 95.3(3) yes
N12 U1 C3 100.9(3) yes
C1 U1 C3 73.9(3) yes
C2 U1 C3 156.0(3) yes
O11 U1 U2 121.9(2) yes
N11 U1 U2 110.0(3) yes
N12 U1 U2 113.3(3) yes
C1 U1 U2 41.7(2) yes
C2 U1 U2 40.5(2) yes
C3 U1 U2 115.5(2) yes
O21 U2 N21 61.0(3) yes
O21 U2 N22 61.5(3) yes
N21 U2 N22 120.4(3) yes
O21 U2 C1 83.1(3) yes
N21 U2 C1 96.7(3) yes
N22 U2 C1 90.8(3) yes
O21 U2 C2 164.4(3) yes
N21 U2 C2 115.7(3) yes
N22 U2 C2 123.9(4) yes
C1 U2 C2 82.2(4) yes
O21 U2 C4 120.9(4) yes
N21 U2 C4 94.4(4) yes
N22 U2 C4 101.9(4) yes
C1 U2 C4 155.9(3) yes
C2 U2 C4 73.7(4) yes
O21 U2 U1 123.5(2) yes
N21 U2 U1 110.3(2) yes
N22 U2 U1 113.0(2) yes
C1 U2 U1 40.7(2) yes
C2 U2 U1 41.5(2) yes
C4 U2 U1 115.3(3) yes
C1 Si1 C3 105.0(4) yes
C1 Si1 C5 108.0(6) yes
C3 Si1 C5 112.8(6) yes
C1 Si1 C6 108.7(6) yes
C3 Si1 C6 114.8(6) yes
C5 Si1 C6 107.2(7) yes
C3 Si2 C17 111.2(6) yes
C3 Si2 C18 113.7(6) yes
C17 Si2 C18 108.2(6) yes
C3 Si2 C19 110.1(5) yes
C17 Si2 C19 105.5(6) yes
C18 Si2 C19 107.8(6) yes
C3 Si2 C27 112.6(6) yes
C17 Si2 C27 28.4(10) yes
C18 Si2 C27 82.7(10) yes
C19 Si2 C27 126.6(9) yes
C3 Si2 C28 110.3(6) yes
C17 Si2 C28 128.6(9) yes
C18 Si2 C28 24.8(11) yes
C19 Si2 C28 87.1(11) yes
C27 Si2 C28 106.2(6) yes
C3 Si2 C29 112.4(6) yes
C17 Si2 C29 84.4(10) yes
C18 Si2 C29 122.7(10) yes
C19 Si2 C29 22.4(11) yes
C27 Si2 C29 108.7(6) yes
C28 Si2 C29 106.2(6) yes
C2 Si3 C4 105.5(5) yes
C2 Si3 C10 108.0(7) yes
C4 Si3 C10 117.4(8) yes
C2 Si3 C11 108.0(7) yes
C4 Si3 C11 111.2(7) yes
C10 Si3 C11 106.5(10) yes
C4 Si4 C12 111.8(6) yes
C4 Si4 C13 111.3(6) yes
C12 Si4 C13 107.5(6) yes
C4 Si4 C14 111.0(6) yes
C12 Si4 C14 107.8(6) yes
C13 Si4 C14 107.1(6) yes
C4 Si4 C22 109.4(6) yes
C12 Si4 C22 21.8(14) yes
C13 Si4 C22 125.8(12) yes
C14 Si4 C22 89.6(14) yes
C4 Si4 C23 113.0(6) yes
C12 Si4 C23 86.3(14) yes
C13 Si4 C23 23.0(14) yes
C14 Si4 C23 123.7(12) yes
C22 Si4 C23 106.6(6) yes
C4 Si4 C24 111.7(6) yes
C12 Si4 C24 121.9(12) yes
C13 Si4 C24 90.2(14) yes
C14 Si4 C24 18.6(15) yes
C22 Si4 C24 106.3(6) yes
C23 Si4 C24 109.5(6) yes
O11 Si11 N11 96.6(4) yes
O11 Si11 C104 110.0(7) yes
N11 Si11 C104 115.2(9) yes
O11 Si11 C105 111.6(9) yes
N11 Si11 C105 116.1(8) yes
C104 Si11 C105 107.0(10) yes
O11 Si12 N12 96.3(5) yes
O11 Si12 C106 110.2(9) yes
N12 Si12 C106 116.8(7) yes
O11 Si12 C107 106.0(7) yes
N12 Si12 C107 117.0(8) yes
C106 Si12 C107 109.1(10) yes
O21 Si21 N21 96.6(4) yes
O21 Si21 C118 105.6(7) yes
N21 Si21 C118 116.7(8) yes
O21 Si21 C119 111.6(9) yes
N21 Si21 C119 118.6(7) yes
C118 Si21 C119 106.6(10) yes
O21 Si22 N22 96.2(5) yes
O21 Si22 C116 105.2(8) yes
N22 Si22 C116 119.4(8) yes
O21 Si22 C117 111.1(7) yes
N22 Si22 C117 115.9(7) yes
C116 Si22 C117 107.8(9) yes
U1 O11 Si12 94.8(4) yes
U1 O11 Si11 95.5(4) yes
Si12 O11 Si11 161.5(7) yes
U2 O21 Si22 95.6(4) yes
U2 O21 Si21 96.0(4) yes
Si22 O21 Si21 160.2(7) yes
U1 N11 Si11 106.6(4) yes
U1 N11 C100 128.3(6) yes
Si11 N11 C100 125.0(6) yes
U1 N12 Si12 107.2(5) yes
U1 N12 C109 130.4(9) yes
Si12 N12 C109 122.1(9) yes
U2 N21 Si21 106.2(3) yes
U2 N21 C120 131.5(5) yes
Si21 N21 C120 122.3(6) yes
U2 N22 Si22 106.6(5) yes
U2 N22 C112 127.1(9) yes
Si22 N22 C112 126.1(10) yes
Si1 C1 U1 87.0(5) yes
Si1 C1 U2 174.9(6) yes
U1 C1 U2 97.6(3) yes
Si1 C1 H11 102.7 no
U1 C1 H11 119.7 no
U2 C1 H11 77.1 no
Si1 C1 H12 101.9 no
U1 C1 H12 126.6 no
U2 C1 H12 73.5 no
H11 C1 H12 109.5 no
Si3 C2 U2 86.5(4) yes
Si3 C2 U1 174.5(6) yes
U2 C2 U1 98.0(3) yes
Si3 C2 H21 102.7 no
U2 C2 H21 118.3 no
U1 C2 H21 77.9 no
Si3 C2 H22 102.3 no
U2 C2 H22 128.1 no
U1 C2 H22 72.4 no
H21 C2 H22 109.5 no
U1 C3 Si1 93.7(3) yes
U1 C3 Si2 137.9(5) yes
Si1 C3 Si2 126.3(6) yes
U1 C3 H31 86.0 no
Si1 C3 H31 85.9 no
Si2 C3 H31 84.7 no
U1 C3 H32 94.8 no
Si1 C3 H32 94.5 no
Si2 C3 H32 94.4 no
H31 C3 H32 179.1 no
U2 C4 Si3 93.9(4) yes
U2 C4 Si4 138.8(6) yes
Si3 C4 Si4 123.5(6) yes
U2 C4 H41 83.8 no
Si3 C4 H41 83.9 no
Si4 C4 H41 83.9 no
U2 C4 H42 96.4 no
Si3 C4 H42 96.7 no
Si4 C4 H42 95.6 no
H41 C4 H42 179.4 no
Si1 C5 H51 109.3 no
Si1 C5 H52 108.2 no
H51 C5 H52 109.5 no
Si1 C5 H53 110.9 no
H51 C5 H53 109.5 no
H52 C5 H53 109.5 no
Si1 C6 H61 108.8 no
Si1 C6 H62 109.7 no
H61 C6 H62 109.5 no
Si1 C6 H63 109.9 no
H61 C6 H63 109.5 no
H62 C6 H63 109.5 no
Si3 C10 H101 110.1 no
Si3 C10 H102 109.0 no
H101 C10 H102 109.5 no
Si3 C10 H103 109.3 no
H101 C10 H103 109.5 no
H102 C10 H103 109.5 no
Si3 C11 H111 109.6 no
Si3 C11 H112 109.7 no
H111 C11 H112 109.5 no
Si3 C11 H113 109.1 no
H111 C11 H113 109.5 no
H112 C11 H113 109.5 no
Si4 C12 H121 110.5 no
Si4 C12 H122 109.4 no
H121 C12 H122 109.5 no
Si4 C12 H123 108.5 no
H121 C12 H123 109.5 no
H122 C12 H123 109.5 no
Si4 C13 H131 109.3 no
Si4 C13 H132 109.4 no
H131 C13 H132 109.5 no
Si4 C13 H133 109.7 no
H131 C13 H133 109.5 no
H132 C13 H133 109.5 no
Si4 C14 H141 110.6 no
Si4 C14 H142 108.7 no
H141 C14 H142 109.5 no
Si4 C14 H143 109.2 no
H141 C14 H143 109.5 no
H142 C14 H143 109.5 no
Si2 C17 H171 110.9 no
Si2 C17 H172 107.3 no
H171 C17 H172 109.5 no
Si2 C17 H173 110.1 no
H171 C17 H173 109.5 no
H172 C17 H173 109.5 no
Si2 C18 H181 109.8 no
Si2 C18 H182 108.3 no
H181 C18 H182 109.5 no
Si2 C18 H183 110.3 no
H181 C18 H183 109.5 no
H182 C18 H183 109.5 no
Si2 C19 H191 109.8 no
Si2 C19 H192 110.0 no
H191 C19 H192 109.5 no
Si2 C19 H193 108.6 no
H191 C19 H193 109.5 no
H192 C19 H193 109.5 no
Si4 C22 H221 109.8 no
Si4 C22 H222 108.0 no
H221 C22 H222 109.5 no
Si4 C22 H223 110.7 no
H221 C22 H223 109.5 no
H222 C22 H223 109.5 no
Si4 C23 H231 109.9 no
Si4 C23 H232 107.1 no
H231 C23 H232 109.5 no
Si4 C23 H233 111.4 no
H231 C23 H233 109.5 no
H232 C23 H233 109.5 no
Si4 C24 H241 110.8 no
Si4 C24 H242 109.7 no
H241 C24 H242 109.5 no
Si4 C24 H243 107.9 no
H241 C24 H243 109.5 no
H242 C24 H243 109.5 no
Si2 C27 H271 110.8 no
Si2 C27 H272 105.2 no
H271 C27 H272 109.5 no
Si2 C27 H273 112.3 no
H271 C27 H273 109.5 no
H272 C27 H273 109.5 no
Si2 C28 H281 108.7 no
Si2 C28 H282 111.8 no
H281 C28 H282 109.5 no
Si2 C28 H283 107.8 no
H281 C28 H283 109.5 no
H282 C28 H283 109.5 no
Si2 C29 H291 110.7 no
Si2 C29 H292 110.3 no
H291 C29 H292 109.5 no
Si2 C29 H293 107.4 no
H291 C29 H293 109.5 no
H292 C29 H293 109.5 no
N11 C100 C101 108.4(8) yes
N11 C100 C102 107.4(8) yes
C101 C100 C102 110.9(8) yes
N11 C100 C103 108.6(7) yes
C101 C100 C103 111.2(8) yes
C102 C100 C103 110.2(8) yes
N11 C100 C201 107.4(7) yes
C101 C100 C201 20.8(15) yes
C102 C100 C201 128.7(13) yes
C103 C100 C201 92.8(15) yes
N11 C100 C202 108.7(8) yes
C101 C100 C202 90.9(14) yes
C102 C100 C202 21.3(15) yes
C103 C100 C202 126.9(13) yes
C201 C100 C202 110.3(8) yes
N11 C100 C203 108.7(7) yes
C101 C100 C203 126.4(14) yes
C102 C100 C203 93.0(14) yes
C103 C100 C203 18.6(15) yes
C201 C100 C203 109.9(8) yes
C202 C100 C203 111.7(8) yes
C100 C101 H1011 84.0 no
C100 C101 H1012 143.4 no
H1011 C101 H1012 109.5 no
C100 C101 H1013 96.7 no
H1011 C101 H1013 109.5 no
H1012 C101 H1013 109.5 no
C100 C102 H1021 109.9 no
C100 C102 H1022 106.9 no
H1021 C102 H1022 109.5 no
C100 C102 H1023 111.6 no
H1021 C102 H1023 109.5 no
H1022 C102 H1023 109.5 no
C100 C103 H1031 110.5 no
C100 C103 H1032 111.4 no
H1031 C103 H1032 109.5 no
C100 C103 H1033 106.4 no
H1031 C103 H1033 109.5 no
H1032 C103 H1033 109.5 no
Si11 C104 H1041 110.6 no
Si11 C104 H1042 109.3 no
H1041 C104 H1042 109.5 no
Si11 C104 H1043 108.5 no
H1041 C104 H1043 109.5 no
H1042 C104 H1043 109.5 no
Si11 C105 H1051 109.1 no
Si11 C105 H1052 110.6 no
H1051 C105 H1052 109.5 no
Si11 C105 H1053 108.6 no
H1051 C105 H1053 109.5 no
H1052 C105 H1053 109.5 no
Si12 C106 H1061 106.6 no
Si12 C106 H1062 108.8 no
H1061 C106 H1062 109.5 no
Si12 C106 H1063 112.9 no
H1061 C106 H1063 109.5 no
H1062 C106 H1063 109.5 no
Si12 C107 H1071 109.9 no
Si12 C107 H1072 110.0 no
H1071 C107 H1072 109.5 no
Si12 C107 H1073 108.5 no
H1071 C107 H1073 109.5 no
H1072 C107 H1073 109.5 no
C109 C108 H1081 111.1 no
C109 C108 H1082 110.2 no
H1081 C108 H1082 109.5 no
C109 C108 H1083 107.2 no
H1081 C108 H1083 109.5 no
H1082 C108 H1083 109.5 no
C108 C109 N12 111.3(16) yes
C108 C109 C110 108.6(17) yes
N12 C109 C110 113.9(15) yes
C108 C109 C111 103.7(15) yes
N12 C109 C111 108.9(10) yes
C110 C109 C111 109.9(16) yes
C109 C110 H1101 109.7 no
C109 C110 H1102 109.4 no
H1101 C110 H1102 109.5 no
C109 C110 H1103 109.3 no
H1101 C110 H1103 109.5 no
H1102 C110 H1103 109.5 no
C109 C111 H1111 110.4 no
C109 C111 H1112 108.3 no
H1111 C111 H1112 109.5 no
C109 C111 H1113 109.7 no
H1111 C111 H1113 109.5 no
H1112 C111 H1113 109.5 no
N22 C112 C113 107.8(12) yes
N22 C112 C114 114.2(15) yes
C113 C112 C114 109.8(16) yes
N22 C112 C115 109.9(14) yes
C113 C112 C115 104.0(18) yes
C114 C112 C115 110.7(14) yes
C112 C113 H1131 110.6 no
C112 C113 H1132 110.1 no
H1131 C113 H1132 109.5 no
C112 C113 H1133 107.6 no
H1131 C113 H1133 109.5 no
H1132 C113 H1133 109.5 no
C112 C114 H1141 113.3 no
C112 C114 H1142 111.0 no
H1141 C114 H1142 109.5 no
C112 C114 H1143 104.0 no
H1141 C114 H1143 109.5 no
H1142 C114 H1143 109.5 no
C112 C115 H1151 112.7 no
C112 C115 H1152 105.3 no
H1151 C115 H1152 109.5 no
C112 C115 H1153 110.3 no
H1151 C115 H1153 109.5 no
H1152 C115 H1153 109.5 no
Si22 C116 H1161 110.3 no
Si22 C116 H1162 109.9 no
H1161 C116 H1162 109.5 no
Si22 C116 H1163 108.1 no
H1161 C116 H1163 109.5 no
H1162 C116 H1163 109.5 no
Si22 C117 H1171 110.6 no
Si22 C117 H1172 108.9 no
H1171 C117 H1172 109.5 no
Si22 C117 H1173 108.9 no
H1171 C117 H1173 109.5 no
H1172 C117 H1173 109.5 no
Si21 C118 H1181 109.4 no
Si21 C118 H1182 109.6 no
H1181 C118 H1182 109.5 no
Si21 C118 H1183 109.5 no
H1181 C118 H1183 109.5 no
H1182 C118 H1183 109.5 no
Si21 C119 H1191 108.1 no
Si21 C119 H1192 111.7 no
H1191 C119 H1192 109.5 no
Si21 C119 H1193 108.5 no
H1191 C119 H1193 109.5 no
H1192 C119 H1193 109.5 no
N21 C120 C121 107.1(7) yes
N21 C120 C122 111.2(7) yes
C121 C120 C122 110.4(7) yes
N21 C120 C123 108.5(7) yes
C121 C120 C123 108.5(7) yes
C122 C120 C123 111.0(8) yes
N21 C120 C221 109.3(7) yes
C121 C120 C221 25.2(11) yes
C122 C120 C221 86.9(11) yes
C123 C120 C221 127.9(11) yes
N21 C120 C222 108.1(7) yes
C121 C120 C222 131.6(11) yes
C122 C120 C222 24.2(11) yes
C123 C120 C222 90.5(12) yes
C221 C120 C222 110.1(7) yes
N21 C120 C223 109.0(7) yes
C121 C120 C223 89.4(12) yes
C122 C120 C223 126.5(12) yes
C123 C120 C223 20.4(12) yes
C221 C120 C223 111.3(7) yes
C222 C120 C223 109.1(7) yes
C120 C121 H1211 111.2 no
C120 C121 H1212 108.9 no
H1211 C121 H1212 109.5 no
C120 C121 H1213 108.3 no
H1211 C121 H1213 109.5 no
H1212 C121 H1213 109.5 no
C120 C122 H1221 109.8 no
C120 C122 H1222 110.0 no
H1221 C122 H1222 109.5 no
C120 C122 H1223 108.7 no
H1221 C122 H1223 109.5 no
H1222 C122 H1223 109.5 no
C120 C123 H1231 109.7 no
C120 C123 H1232 109.1 no
H1231 C123 H1232 109.5 no
C120 C123 H1233 109.6 no
H1231 C123 H1233 109.5 no
H1232 C123 H1233 109.5 no
C100 C201 H2011 89.8 no
C100 C201 H2012 145.3 no
H2011 C201 H2012 109.5 no
C100 C201 H2013 89.6 no
H2011 C201 H2013 109.5 no
H2012 C201 H2013 109.5 no
C100 C202 H2021 109.4 no
C100 C202 H2022 107.3 no
H2021 C202 H2022 109.5 no
C100 C202 H2023 111.6 no
H2021 C202 H2023 109.5 no
H2022 C202 H2023 109.5 no
C100 C203 H2031 111.7 no
C100 C203 H2032 111.6 no
H2031 C203 H2032 109.5 no
C100 C203 H2033 105.1 no
H2031 C203 H2033 109.5 no
H2032 C203 H2033 109.5 no
C120 C221 H2211 111.2 no
C120 C221 H2212 109.8 no
H2211 C221 H2212 109.5 no
C120 C221 H2213 107.5 no
H2211 C221 H2213 109.5 no
H2212 C221 H2213 109.5 no
C120 C222 H2221 108.7 no
C120 C222 H2222 110.1 no
H2221 C222 H2222 109.5 no
C120 C222 H2223 109.6 no
H2221 C222 H2223 109.5 no
H2222 C222 H2223 109.5 no
C120 C223 H2231 110.6 no
C120 C223 H2232 109.4 no
H2231 C223 H2232 109.5 no
C120 C223 H2233 108.4 no
H2231 C223 H2233 109.5 no
H2232 C223 H2233 109.5 no

loop_
_geom_bond_atom_site_label_1
_geom_bond_atom_site_label_2
_geom_bond_distance
_geom_bond_publ_flag
U1 O11 2.603(8) yes
U1 N11 2.261(8) yes
U1 N12 2.248(10) yes
U1 C1 2.608(12) yes
U1 C2 2.654(10) yes
U1 C3 2.435(9) yes
U1 U2 3.965(2) yes
U2 O21 2.592(9) yes
U2 N21 2.282(8) yes
U2 N22 2.281(9) yes
U2 C1 2.660(10) yes
U2 C2 2.599(11) yes
U2 C4 2.423(10) yes
Si1 C1 1.945(11) yes
Si1 C3 1.879(10) yes
Si1 C5 1.907(14) yes
Si1 C6 1.858(14) yes
Si2 C3 1.811(8) yes
Si2 C17 1.869(8) yes
Si2 C18 1.837(8) yes
Si2 C19 1.877(8) yes
Si2 C27 1.849(8) yes
Si2 C28 1.888(8) yes
Si2 C29 1.846(8) yes
Si3 C2 1.940(10) yes
Si3 C4 1.850(12) yes
Si3 C10 1.854(16) yes
Si3 C11 1.863(19) yes
Si4 C4 1.825(9) yes
Si4 C12 1.853(8) yes
Si4 C13 1.860(8) yes
Si4 C14 1.859(8) yes
Si4 C22 1.886(8) yes
Si4 C23 1.839(8) yes
Si4 C24 1.849(8) yes
Si11 O11 1.629(11) yes
Si11 N11 1.708(10) yes
Si11 C104 1.842(16) yes
Si11 C105 1.86(2) yes
Si12 O11 1.654(10) yes
Si12 N12 1.707(11) yes
Si12 C106 1.891(18) yes
Si12 C107 1.884(16) yes
Si21 O21 1.631(9) yes
Si21 N21 1.698(9) yes
Si21 C118 1.878(18) yes
Si21 C119 1.842(18) yes
Si22 O21 1.663(10) yes
Si22 N22 1.704(11) yes
Si22 C116 1.898(16) yes
Si22 C117 1.831(17) yes
N11 C100 1.515(11) yes
N12 C109 1.472(17) yes
N21 C120 1.491(10) yes
N22 C112 1.470(17) yes
C1 H11 0.950 no
C1 H12 0.950 no
C2 H21 0.950 no
C2 H22 0.950 no
C3 H31 0.948 no
C3 H32 0.952 no
C4 H41 0.950 no
C4 H42 0.950 no
C5 H51 0.950 no
C5 H52 0.950 no
C5 H53 0.950 no
C6 H61 0.950 no
C6 H62 0.950 no
C6 H63 0.950 no
C10 H101 0.950 no
C10 H102 0.950 no
C10 H103 0.950 no
C11 H111 0.950 no
C11 H112 0.950 no
C11 H113 0.950 no
C12 H121 0.950 no
C12 H122 0.950 no
C12 H123 0.950 no
C13 H131 0.950 no
C13 H132 0.950 no
C13 H133 0.950 no
C14 H141 0.950 no
C14 H142 0.950 no
C14 H143 0.950 no
C17 H171 0.950 no
C17 H172 0.950 no
C17 H173 0.950 no
C18 H181 0.950 no
C18 H182 0.950 no
C18 H183 0.950 no
C19 H191 0.950 no
C19 H192 0.950 no
C19 H193 0.950 no
C22 H221 0.950 no
C22 H222 0.950 no
C22 H223 0.950 no
C23 H231 0.950 no
C23 H232 0.950 no
C23 H233 0.950 no
C24 H241 0.950 no
C24 H242 0.950 no
C24 H243 0.950 no
C27 H271 0.950 no
C27 H272 0.950 no
C27 H273 0.950 no
C28 H281 0.950 no
C28 H282 0.950 no
C28 H283 0.950 no
C29 H291 0.950 no
C29 H292 0.950 no
C29 H293 0.950 no
C100 C101 1.548(9) yes
C100 C102 1.560(8) yes
C100 C103 1.552(9) yes
C100 C201 1.567(9) yes
C100 C202 1.543(8) yes
C100 C203 1.551(9) yes
C101 H1011 0.950 no
C101 H1012 0.950 no
C101 H1013 0.950 no
C102 H1021 0.950 no
C102 H1022 0.950 no
C102 H1023 0.950 no
C103 H1031 0.950 no
C103 H1032 0.950 no
C103 H1033 0.950 no
C104 H1041 0.950 no
C104 H1042 0.950 no
C104 H1043 0.950 no
C105 H1051 0.950 no
C105 H1052 0.950 no
C105 H1053 0.950 no
C106 H1061 0.950 no
C106 H1062 0.950 no
C106 H1063 0.950 no
C107 H1071 0.950 no
C107 H1072 0.950 no
C107 H1073 0.950 no
C108 C109 1.53(3) yes
C108 H1081 0.950 no
C108 H1082 0.950 no
C108 H1083 0.950 no
C109 C110 1.47(2) yes
C109 C111 1.52(2) yes
C110 H1101 0.950 no
C110 H1102 0.950 no
C110 H1103 0.950 no
C111 H1111 0.950 no
C111 H1112 0.950 no
C111 H1113 0.950 no
C112 C113 1.45(3) yes
C112 C114 1.56(2) yes
C112 C115 1.52(2) yes
C113 H1131 0.950 no
C113 H1132 0.950 no
C113 H1133 0.950 no
C114 H1141 0.950 no
C114 H1142 0.950 no
C114 H1143 0.950 no
C115 H1151 0.950 no
C115 H1152 0.950 no
C115 H1153 0.950 no
C116 H1161 0.950 no
C116 H1162 0.950 no
C116 H1163 0.950 no
C117 H1171 0.950 no
C117 H1172 0.950 no
C117 H1173 0.950 no
C118 H1181 0.950 no
C118 H1182 0.950 no
C118 H1183 0.950 no
C119 H1191 0.950 no
C119 H1192 0.950 no
C119 H1193 0.950 no
C120 C121 1.577(8) yes
C120 C122 1.535(8) yes
C120 C123 1.566(9) yes
C120 C221 1.546(8) yes
C120 C222 1.575(8) yes
C120 C223 1.554(8) yes
C121 H1211 0.950 no
C121 H1212 0.950 no
C121 H1213 0.950 no
C122 H1221 0.950 no
C122 H1222 0.950 no
C122 H1223 0.950 no
C123 H1231 0.950 no
C123 H1232 0.950 no
C123 H1233 0.950 no
C201 H2011 0.950 no
C201 H2012 0.950 no
C201 H2013 0.950 no
C202 H2021 0.950 no
C202 H2022 0.950 no
C202 H2023 0.950 no
C203 H2031 0.950 no
C203 H2032 0.950 no
C203 H2033 0.950 no
C221 H2211 0.950 no
C221 H2212 0.950 no
C221 H2213 0.950 no
C222 H2221 0.950 no
C222 H2222 0.950 no
C222 H2223 0.950 no
C223 H2231 0.950 no
C223 H2232 0.950 no
C223 H2233 0.950 no
